data_7012096
loop_
_publ_author_name
'He, Zhicong'
'Craig, Donald C.'
'Colbran, Stephen B.'

_publ_section_title
;
 Structures and properties of 6-aryl substituted
 tris(2-pyridylmethyl)amine transition metal complexes
;
_journal_issue 22
_journal_name_full 'Journal of the Chemical Society, Dalton Transactions'
_journal_page_first 4224
_journal_paper_doi 10.1039/b207406k
_journal_year 2002
_chemical_formula_moiety 'C26 H26 N4 O2'
_chemical_formula_sum 'C26 H26 N4 O2'
_chemical_formula_weight 426.5
_space_group_IT_number 14
_symmetry_cell_setting monoclinic
_symmetry_space_group_name_Hall '-P 2ybc'
_symmetry_space_group_name_H-M 'P 1 21/c 1'
_atom_type_scat_source 'International Tables for X-ray Crystallography, Vol. IV'
_audit_creation_method 'RAELSPUB and manual entry'
_cell_angle_alpha 90
_cell_angle_beta 92.57(1)
_cell_angle_gamma 90
_cell_formula_units_Z 4
_cell_length_a 6.301(2)
_cell_length_b 29.064(4)
_cell_length_c 12.661(4)
_cell_measurement_reflns_used 10
_cell_measurement_temperature 294
_cell_measurement_theta_max 23
_cell_measurement_theta_min 20
_cell_volume 2316.3(11)
_diffrn_measurement_device_type 'Nonius CAD-4'
_diffrn_measurement_method \w--2\q
_diffrn_radiation_type 'Cu K\a'
_diffrn_radiation_wavelength 1.54184
_diffrn_reflns_av_R_equivalents 0.014
_diffrn_reflns_limit_h_max 0
_diffrn_reflns_limit_h_min -7
_diffrn_reflns_limit_k_max 32
_diffrn_reflns_limit_k_min 0
_diffrn_reflns_limit_l_max 14
_diffrn_reflns_limit_l_min -14
_diffrn_reflns_number 3773
_diffrn_reflns_theta_max 60
_diffrn_standards_decay_% 0
_diffrn_standards_interval_time 30min
_diffrn_standards_number 1
_exptl_absorpt_coefficient_mu 0.597
_exptl_absorpt_correction_type none
_exptl_crystal_colour colourless
_exptl_crystal_density_diffrn 1.22
_exptl_crystal_density_method 'not measured'
_exptl_crystal_description prism
_exptl_crystal_F_000 904.0
_refine_diff_density_max 0.29
_refine_diff_density_min -0.31
_refine_ls_extinction_method none
_refine_ls_goodness_of_fit_ref 1.60
_refine_ls_hydrogen_treatment noref
_refine_ls_number_parameters 192
_refine_ls_number_reflns 1924
_refine_ls_R_factor_gt 0.044
_refine_ls_shift/su_max 0.004
_refine_ls_structure_factor_coef F
_refine_ls_weighting_details 'w = 1/[\s^2^(F) + 0.0004F^2^]'
_refine_ls_weighting_scheme calc
_refine_ls_wR_factor_ref 0.054
_reflns_number_gt 1924
_reflns_number_total 3424
_reflns_threshold_expression I>2\s(I)
_cod_data_source_file b207406k.txt
_cod_data_source_block L
_cod_original_cell_volume 2316.3(9)
_cod_original_sg_symbol_H-M 'P 21/c'
_cod_database_code 7012096

loop_
_symmetry_equiv_pos_site_id
_symmetry_equiv_pos_as_xyz
1 x,y,z
2 -x,1/2+y,1/2-z
3 -x,-y,-z
4 x,1/2-y,1/2+z

loop_
_atom_site_label
_atom_site_fract_x
_atom_site_fract_y
_atom_site_fract_z
_atom_site_U_iso_or_equiv
_atom_site_adp_type
_atom_site_type_symbol
_atom_site_occupancy
O1 0.18652(34) 0.69914(7) 0.30689(15) 0.073(2) Uani O 1.0
O2 0.88273(33) 0.79382(7) 0.47266(15) 0.070(1) Uani O 1.0
N1 0.44561(32) 0.65920(7) 0.58413(16) 0.041(1) Uani N 1.0
N2 0.6010(5) 0.5781(1) 0.9893(2) 0.090(1) Uani N 1.0
N3 0.4526(5) 0.4455(1) 0.6331(2) 0.086(3) Uani N 1.0
N4 0.42640(36) 0.55567(8) 0.73690(18) 0.0530(6) Uani N 1.0
C1 0.5009(5) 0.6029(1) 0.7240(2) 0.0588(9) Uani C 1.0
C2 0.35302(44) 0.63056(9) 0.65082(21) 0.045(1) Uani C 1.0
C3 0.1343(5) 0.6269(1) 0.6576(2) 0.052(2) Uani C 1.0
C4 0.0077(4) 0.6545(1) 0.5931(2) 0.055(2) Uani C 1.0
C5 0.09942(43) 0.68426(9) 0.52356(22) 0.050(2) Uani C 1.0
C6 0.31894(42) 0.68539(9) 0.52044(20) 0.043(1) Uani C 1.0
C7 0.42746(42) 0.71748(9) 0.44843(20) 0.044(1) Uani C 1.0
C8 0.3572(5) 0.7250(1) 0.3437(2) 0.054(1) Uani C 1.0
C9 0.4589(5) 0.7561(1) 0.2823(2) 0.058(2) Uani C 1.0
C10 0.6362(5) 0.7804(1) 0.3222(2) 0.055(2) Uani C 1.0
C11 0.70894(46) 0.77285(9) 0.42461(23) 0.052(1) Uani C 1.0
C12 0.60532(42) 0.74158(9) 0.48715(20) 0.0452(8) Uani C 1.0
C13 0.0995(6) 0.7079(1) 0.2037(3) 0.087(1) Uani C 1.0
C14 0.9984(6) 0.8256(1) 0.4122(3) 0.079(1) Uani C 1.0
C15 0.5346(5) 0.5343(1) 0.8293(2) 0.0643(9) Uani C 1.0
C16 0.4585(5) 0.5550(1) 0.9300(3) 0.063(2) Uani C 1.0
C17 0.2511(6) 0.5498(1) 0.9578(3) 0.083(2) Uani C 1.0
C18 0.1868(7) 0.5694(2) 1.0504(3) 0.102(3) Uani C 1.0
C19 0.3309(9) 0.5935(2) 1.1127(3) 0.111(3) Uani C 1.0
C20 0.5342(8) 0.5969(2) 1.0790(4) 0.116(2) Uani C 1.0
C21 0.4609(5) 0.5288(1) 0.6409(3) 0.068(1) Uani C 1.0
C22 0.3387(6) 0.4838(1) 0.6408(2) 0.067(3) Uani C 1.0
C23 0.1205(7) 0.4837(2) 0.6472(3) 0.101(4) Uani C 1.0
C24 0.0131(8) 0.4427(2) 0.6475(4) 0.128(5) Uani C 1.0
C25 0.1245(9) 0.4031(2) 0.6424(3) 0.113(5) Uani C 1.0
C26 0.3415(9) 0.4052(1) 0.6331(3) 0.104(5) Uani C 1.0
H1C1 0.6449 0.6022 0.6940 0.059 Uani H 1.0
H2C1 0.5102 0.6182 0.7948 0.059 Uani H 1.0
HC3 0.0709 0.6049 0.7080 0.057 Uani H 1.0
HC4 -0.1503 0.6529 0.5965 0.063 Uani H 1.0
HC5 0.0093 0.7046 0.4763 0.053 Uani H 1.0
HC9 0.4054 0.7615 0.2077 0.074 Uani H 1.0
HC10 0.7094 0.8030 0.2767 0.065 Uani H 1.0
HC12 0.6595 0.7362 0.5616 0.051 Uani H 1.0
H1C13 -0.0225 0.6866 0.1880 0.087 Uani H 1.0
H2C13 0.0487 0.7405 0.1991 0.087 Uani H 1.0
H3C13 0.2109 0.7028 0.1511 0.087 Uani H 1.0
H1C14 1.1201 0.8382 0.4567 0.079 Uani H 1.0
H2C14 1.0538 0.8097 0.3491 0.079 Uani H 1.0
H3C14 0.9027 0.8514 0.3883 0.079 Uani H 1.0
H1C15 0.6911 0.5394 0.8260 0.064 Uani H 1.0
H2C15 0.5043 0.5005 0.8288 0.064 Uani H 1.0
HC17 0.1480 0.5320 0.9114 0.112 Uani H 1.0
HC18 0.0367 0.5661 1.0717 0.139 Uani H 1.0
HC19 0.2895 0.6081 1.1802 0.144 Uani H 1.0
HC20 0.6398 0.6146 1.1242 0.171 Uani H 1.0
H1C21 0.6160 0.5220 0.6372 0.068 Uani H 1.0
H2C21 0.4124 0.5473 0.5777 0.068 Uani H 1.0
HC23 0.0412 0.5134 0.6517 0.135 Uani H 1.0
HC24 -0.1451 0.4421 0.6513 0.187 Uani H 1.0
HC25 0.0507 0.3727 0.6452 0.139 Uani H 1.0
HC26 0.4214 0.3757 0.6261 0.142 Uani H 1.0

loop_
_atom_site_aniso_label
_atom_site_aniso_U_11
_atom_site_aniso_U_22
_atom_site_aniso_U_33
_atom_site_aniso_U_12
_atom_site_aniso_U_13
_atom_site_aniso_U_23
_atom_site_aniso_type_symbol
O1 0.079(2) 0.084(3) 0.055(2) -0.024(2) -0.016(1) 0.014(1) O
O2 0.068(2) 0.072(2) 0.070(2) -0.023(1) -0.0044(8) 0.015(1) O
N1 0.043(1) 0.037(2) 0.044(2) -0.0001(8) 0.0006(6) 0.0031(7) N
N2 0.093(2) 0.095(3) 0.080(1) -0.007(2) -0.009(1) -0.002(1) N
N3 0.117(8) 0.058(2) 0.084(2) 0.006(3) 0.020(1) -0.010(1) N
N4 0.059(2) 0.045(1) 0.055(2) -0.002(1) 0.001(1) 0.014(1) N
C1 0.056(2) 0.051(2) 0.069(2) -0.005(2) -0.004(2) 0.022(2) C
C2 0.046(1) 0.040(2) 0.047(2) -0.0018(9) 0.0037(6) 0.0042(6) C
C3 0.047(1) 0.052(3) 0.057(3) -0.004(1) 0.0072(9) 0.0056(8) C
C4 0.043(1) 0.060(3) 0.062(3) -0.001(1) 0.0048(9) 0.005(1) C
C5 0.043(1) 0.052(3) 0.054(2) 0.0034(9) 0.0003(7) 0.0030(8) C
C6 0.043(1) 0.040(2) 0.046(2) 0.0020(9) -0.0005(6) 0.0027(6) C
C7 0.047(1) 0.040(1) 0.0442(9) 0.0035(7) 0.0016(8) 0.0036(9) C
C8 0.059(1) 0.056(2) 0.047(1) -0.004(1) -0.0037(8) 0.008(1) C
C9 0.067(2) 0.060(3) 0.048(1) -0.003(1) -0.0008(9) 0.013(1) C
C10 0.061(2) 0.052(2) 0.053(1) -0.001(1) 0.0059(8) 0.012(1) C
C11 0.054(2) 0.049(1) 0.0540(9) -0.0035(7) 0.0029(7) 0.008(1) C
C12 0.048(2) 0.042(1) 0.0464(7) 0.0016(7) 0.0015(7) 0.0043(9) C
C13 0.103(3) 0.096(3) 0.059(2) -0.011(2) -0.029(2) 0.003(2) C
C14 0.084(3) 0.067(2) 0.087(3) -0.028(2) 0.010(2) 0.015(2) C
C15 0.072(2) 0.057(2) 0.064(2) 0.006(2) 0.001(2) 0.020(2) C
C16 0.070(3) 0.054(2) 0.064(2) 0.004(2) -0.003(1) 0.022(1) C
C17 0.077(3) 0.088(3) 0.084(2) 0.005(2) 0.011(2) 0.023(2) C
C18 0.111(4) 0.109(4) 0.088(2) 0.031(3) 0.027(2) 0.031(2) C
C19 0.156(5) 0.104(4) 0.074(1) 0.039(3) 0.014(2) 0.014(1) C
C20 0.142(4) 0.121(3) 0.085(2) 0.003(2) -0.007(2) -0.016(2) C
C21 0.073(3) 0.062(2) 0.069(2) 0.002(2) 0.013(2) 0.008(2) C
C22 0.083(7) 0.063(2) 0.056(4) 0.002(3) 0.001(1) -0.005(1) C
C23 0.081(7) 0.090(2) 0.131(6) -0.011(3) -0.004(2) 0.005(2) C
C24 0.113(8) 0.113(3) 0.157(9) -0.040(4) -0.008(2) 0.007(3) C
C25 0.164(9) 0.090(2) 0.083(5) -0.046(5) 0.000(2) -0.004(2) C
C26 0.167(9) 0.063(2) 0.084(3) -0.013(4) 0.022(2) -0.012(1) C

loop_
_geom_angle_atom_site_label_1
_geom_angle_atom_site_label_2
_geom_angle_atom_site_label_3
_geom_angle
_geom_angle_site_symmetry_1
_geom_angle_site_symmetry_2
_geom_angle_site_symmetry_3
_geom_angle_publ_flag
C8 O1 C13 118.6(2) 1_555 1_555 1_555 no
C11 O2 C14 117.9(2) 1_555 1_555 1_555 no
C2 N1 C6 117.8(2) 1_555 1_555 1_555 no
C16 N2 C20 117.0(4) 1_555 1_555 1_555 no
C22 N3 C26 116.1(4) 1_555 1_555 1_555 no
C1 N4 C15 110.3(2) 1_555 1_555 1_555 no
C1 N4 C21 110.3(2) 1_555 1_555 1_555 no
C15 N4 C21 110.8(2) 1_555 1_555 1_555 no
N4 C1 C2 112.0(2) 1_555 1_555 1_555 no
N1 C2 C1 116.2(3) 1_555 1_555 1_555 no
N1 C2 C3 123.2(3) 1_555 1_555 1_555 no
C1 C2 C3 120.5(3) 1_555 1_555 1_555 no
C2 C3 C4 118.1(3) 1_555 1_555 1_555 no
C3 C4 C5 119.8(3) 1_555 1_555 1_555 no
C4 C5 C6 118.7(3) 1_555 1_555 1_555 no
N1 C6 C5 122.4(3) 1_555 1_555 1_555 no
N1 C6 C7 116.4(2) 1_555 1_555 1_555 no
C5 C6 C7 121.2(3) 1_555 1_555 1_555 no
C6 C7 C8 122.9(3) 1_555 1_555 1_555 no
C6 C7 C12 118.9(2) 1_555 1_555 1_555 no
C8 C7 C12 118.1(3) 1_555 1_555 1_555 no
O1 C8 C7 116.5(3) 1_555 1_555 1_555 no
O1 C8 C9 123.1(3) 1_555 1_555 1_555 no
C7 C8 C9 120.4(3) 1_555 1_555 1_555 no
C8 C9 C10 120.9(3) 1_555 1_555 1_555 no
C9 C10 C11 119.3(3) 1_555 1_555 1_555 no
O2 C11 C10 125.1(3) 1_555 1_555 1_555 no
O2 C11 C12 115.1(3) 1_555 1_555 1_555 no
C10 C11 C12 119.8(3) 1_555 1_555 1_555 no
C7 C12 C11 121.4(3) 1_555 1_555 1_555 no
N4 C15 C16 110.7(2) 1_555 1_555 1_555 no
N2 C16 C15 116.6(3) 1_555 1_555 1_555 no
N2 C16 C17 122.4(3) 1_555 1_555 1_555 no
C15 C16 C17 121.0(3) 1_555 1_555 1_555 no
C16 C17 C18 119.3(4) 1_555 1_555 1_555 no
C17 C18 C19 119.3(4) 1_555 1_555 1_555 no
C18 C19 C20 117.6(4) 1_555 1_555 1_555 no
N2 C20 C19 124.4(4) 1_555 1_555 1_555 no
N4 C21 C22 111.4(3) 1_555 1_555 1_555 no
N3 C22 C21 116.4(3) 1_555 1_555 1_555 no
N3 C22 C23 122.9(4) 1_555 1_555 1_555 no
C21 C22 C23 120.6(4) 1_555 1_555 1_555 no
C22 C23 C24 119.8(4) 1_555 1_555 1_555 no
C23 C24 C25 118.8(5) 1_555 1_555 1_555 no
C24 C25 C26 119.1(5) 1_555 1_555 1_555 no
N3 C26 C25 123.3(4) 1_555 1_555 1_555 no

loop_
_geom_bond_atom_site_label_1
_geom_bond_atom_site_label_2
_geom_bond_distance
_geom_bond_site_symmetry_1
_geom_bond_site_symmetry_2
_geom_bond_publ_flag
O1 C8 1.377(3) 1_555 1_555 no
O1 C13 1.418(3) 1_555 1_555 no
O2 C11 1.371(3) 1_555 1_555 no
O2 C14 1.422(3) 1_555 1_555 no
N1 C2 1.338(3) 1_555 1_555 no
N1 C6 1.345(3) 1_555 1_555 no
N2 C16 1.327(4) 1_555 1_555 no
N2 C20 1.346(5) 1_555 1_555 no
N3 C22 1.330(4) 1_555 1_555 no
N3 C26 1.366(5) 1_555 1_555 no
N4 C1 1.464(3) 1_555 1_555 no
N4 C15 1.465(3) 1_555 1_555 no
N4 C21 1.469(4) 1_555 1_555 no
C1 C2 1.514(4) 1_555 1_555 no
C2 C3 1.388(4) 1_555 1_555 no
C3 C4 1.373(4) 1_555 1_555 no
C4 C5 1.380(4) 1_555 1_555 no
C5 C6 1.386(3) 1_555 1_555 no
C6 C7 1.491(3) 1_555 1_555 no
C7 C8 1.396(3) 1_555 1_555 no
C7 C12 1.392(3) 1_555 1_555 no
C8 C9 1.370(4) 1_555 1_555 no
C9 C10 1.396(4) 1_555 1_555 no
C10 C11 1.373(4) 1_555 1_555 no
C11 C12 1.388(3) 1_555 1_555 no
C15 C16 1.506(4) 1_555 1_555 no
C16 C17 1.377(4) 1_555 1_555 no
C17 C18 1.381(5) 1_555 1_555 no
C18 C19 1.368(6) 1_555 1_555 no
C19 C20 1.371(6) 1_555 1_555 no
C21 C22 1.517(4) 1_555 1_555 no
C22 C23 1.381(5) 1_555 1_555 no
C23 C24 1.370(6) 1_555 1_555 no
C24 C25 1.350(6) 1_555 1_555 no
C25 C26 1.379(6) 1_555 1_555 no
